data_4035284
loop_
_publ_author_name
'Qi, Chaorong'
'Peng, Youbin'
'Wang, Lu'
'Ren, Yanwei'
'Jiang, Huanfeng'

_publ_section_title
;
 Copper-Catalyzed [2 + 3] Cyclization of \a-Hydroxyl Ketones and
 Arylacetonitriles: Access to Multisubstituted Butenolides and Oxazoles.
;
_journal_issue 19
_journal_name_full 'The Journal of organic chemistry'
_journal_page_first 11926
_journal_page_last 11935
_journal_paper_doi 10.1021/acs.joc.8b01822
_journal_volume 83
_journal_year 2018
_chemical_formula_sum 'C18 H15 Br O2'
_chemical_formula_weight 343.21
_space_group_IT_number 2
_space_group_name_Hall '-P 1'
_space_group_name_H-M_alt 'P -1'
_symmetry_cell_setting triclinic
_symmetry_space_group_name_H-M 'P -1'
_atom_sites_solution_hydrogens geom
_atom_sites_solution_primary direct
_atom_sites_solution_secondary difmap
_audit_creation_method SHELXL-97
_cell_angle_alpha 107.87(3)
_cell_angle_beta 104.21(3)
_cell_angle_gamma 109.44(3)
_cell_formula_units_Z 2
_cell_length_a 9.2983(19)
_cell_length_b 9.5365(19)
_cell_length_c 10.425(2)
_cell_measurement_reflns_used 3834
_cell_measurement_temperature 293(2)
_cell_measurement_theta_max 55.07
_cell_measurement_theta_min 6.81
_cell_volume 764.9(5)
_computing_structure_refinement 'SHELXL-97 (Sheldrick, 1997)'
_computing_structure_solution 'SHELXS-97 (Sheldrick, 1990)'
_diffrn_ambient_temperature 293(2)
_diffrn_measured_fraction_theta_full 0.981
_diffrn_measured_fraction_theta_max 0.981
_diffrn_measurement_device_type Rigaku
_diffrn_radiation_monochromator graphite
_diffrn_radiation_source 'fine-focus sealed tube'
_diffrn_radiation_type MoK\a
_diffrn_radiation_wavelength 0.71073
_diffrn_reflns_av_R_equivalents 0.0347
_diffrn_reflns_av_sigmaI/netI 0.0491
_diffrn_reflns_limit_h_max 10
_diffrn_reflns_limit_h_min -12
_diffrn_reflns_limit_k_max 11
_diffrn_reflns_limit_k_min -12
_diffrn_reflns_limit_l_max 13
_diffrn_reflns_limit_l_min -13
_diffrn_reflns_number 7123
_diffrn_reflns_theta_full 27.47
_diffrn_reflns_theta_max 27.47
_diffrn_reflns_theta_min 3.41
_exptl_absorpt_coefficient_mu 2.688
_exptl_crystal_colour colorless
_exptl_crystal_density_diffrn 1.490
_exptl_crystal_density_method 'not measured'
_exptl_crystal_description block
_exptl_crystal_F_000 348
_exptl_crystal_size_max 0.1
_exptl_crystal_size_mid 0.1
_exptl_crystal_size_min 0.1
_refine_diff_density_max 0.569
_refine_diff_density_min -0.642
_refine_diff_density_rms 0.202
_refine_ls_extinction_coef 0.030(6)
_refine_ls_extinction_expression Fc^*^=kFc[1+0.001xFc^2^\l^3^/sin(2\q)]^-1/4^
_refine_ls_extinction_method SHELXL
_refine_ls_goodness_of_fit_ref 1.005
_refine_ls_hydrogen_treatment mixed
_refine_ls_matrix_type full
_refine_ls_number_parameters 191
_refine_ls_number_reflns 3437
_refine_ls_number_restraints 0
_refine_ls_restrained_S_all 1.005
_refine_ls_R_factor_all 0.0880
_refine_ls_R_factor_gt 0.0558
_refine_ls_shift/su_max 0.001
_refine_ls_shift/su_mean 0.000
_refine_ls_structure_factor_coef Fsqd
_refine_ls_weighting_details 'calc w=1/[\s^2^(Fo^2^)+(0.1167P)^2^+0.0000P] where P=(Fo^2^+2Fc^2^)/3'
_refine_ls_weighting_scheme calc
_refine_ls_wR_factor_gt 0.1499
_refine_ls_wR_factor_ref 0.1873
_reflns_number_gt 2204
_reflns_number_total 3437
_reflns_threshold_expression >2sigma(I)
_cod_data_source_file jo8b01822_si_002.cif
_cod_data_source_block peng
_cod_depositor_comments
;
The following automatic conversions were performed:

data item '_symmetry_cell_setting' value 'Triclinic' was changed to
'triclinic' in accordance with the
/home/data/users/saulius/crontab/automatic-downloads/current/ACS/lib/dictionaries/cif_core.dic
dictionary named 'cif_core.dic' version 2.4.2 last updated on
2011-04-26.

Automatic conversion script
Id: cif_fix_values 6909 2019-04-08 15:41:33Z antanas 
;
_cod_original_cell_volume 764.9(3)
_cod_original_sg_symbol_H-M P-1
_cod_database_code 4035284

loop_
_symmetry_equiv_pos_as_xyz
'x, y, z'
'-x, -y, -z'

loop_
_atom_site_label
_atom_site_type_symbol
_atom_site_fract_x
_atom_site_fract_y
_atom_site_fract_z
_atom_site_U_iso_or_equiv
_atom_site_adp_type
_atom_site_occupancy
_atom_site_symmetry_multiplicity
_atom_site_calc_flag
_atom_site_refinement_flags
Br1 Br 1.24672(5) 1.19751(6) 0.45613(5) 0.0760(3) Uani 1 1 d .
C1 C 1.0257(5) 1.0733(5) 0.3205(4) 0.0542(9) Uani 1 1 d .
O1 O 0.3167(4) 0.6895(4) -0.2108(3) 0.0627(7) Uani 1 1 d .
C8 C 0.3896(4) 0.7118(4) 0.0267(4) 0.0455(8) Uani 1 1 d .
O2 O 0.5666(4) 0.8496(4) -0.1920(3) 0.0709(8) Uani 1 1 d .
C7 C 0.5271(5) 0.7981(5) 0.0135(4) 0.0475(8) Uani 1 1 d .
C9 C 0.3699(4) 0.6869(4) 0.1556(4) 0.0466(8) Uani 1 1 d .
C3 C 0.8298(5) 0.8910(5) 0.0785(4) 0.0516(9) Uani 1 1 d .
H3A H 0.8073 0.8284 -0.0186 0.062 Uiso 1 1 calc R
C18 C 0.1128(5) 0.6948(6) -0.1078(5) 0.0668(11) Uani 1 1 d .
H18A H 0.1651 0.8128 -0.0628 0.100 Uiso 1 1 calc R
H18B H 0.0575 0.6549 -0.0507 0.100 Uiso 1 1 calc R
H18C H 0.0336 0.6558 -0.2046 0.100 Uiso 1 1 calc R
C4 C 0.6995(5) 0.8938(4) 0.1202(4) 0.0478(8) Uani 1 1 d .
C2 C 0.9913(5) 0.9784(5) 0.1772(5) 0.0560(9) Uani 1 1 d .
H2A H 1.0767 0.9736 0.1475 0.067 Uiso 1 1 calc R
C15 C 0.4808(5) 0.7862(5) -0.1365(4) 0.0561(10) Uani 1 1 d .
C6 C 0.8987(5) 1.0813(6) 0.3636(5) 0.0660(12) Uani 1 1 d .
H6A H 0.9227 1.1483 0.4597 0.079 Uiso 1 1 calc R
C5 C 0.7373(5) 0.9914(5) 0.2660(4) 0.0595(10) Uani 1 1 d .
H5A H 0.6526 0.9953 0.2971 0.071 Uiso 1 1 calc R
C14 C 0.3809(5) 0.5554(5) 0.1779(5) 0.0589(10) Uani 1 1 d .
H14A H 0.4010 0.4818 0.1111 0.071 Uiso 1 1 calc R
C12 C 0.3315(6) 0.6374(7) 0.3964(5) 0.0768(15) Uani 1 1 d .
H12A H 0.3174 0.6204 0.4765 0.092 Uiso 1 1 calc R
C10 C 0.3378(5) 0.7946(6) 0.2552(5) 0.0626(11) Uani 1 1 d .
H10A H 0.3275 0.8828 0.2406 0.075 Uiso 1 1 calc R
C16 C 0.2445(5) 0.6325(5) -0.1161(4) 0.0525(9) Uani 1 1 d .
C13 C 0.3625(6) 0.5311(6) 0.2980(5) 0.0695(12) Uani 1 1 d .
H13A H 0.3713 0.4420 0.3120 0.083 Uiso 1 1 calc R
C11 C 0.3211(6) 0.7711(7) 0.3756(5) 0.0730(14) Uani 1 1 d .
H11A H 0.3028 0.8454 0.4435 0.088 Uiso 1 1 calc R
C17 C 0.1691(6) 0.4471(5) -0.1851(5) 0.0724(12) Uani 1 1 d .
H17A H 0.2545 0.4126 -0.1889 0.109 Uiso 1 1 calc R
H17B H 0.0895 0.4051 -0.2824 0.109 Uiso 1 1 calc R
H17C H 0.1153 0.4057 -0.1278 0.109 Uiso 1 1 calc R

loop_
_atom_site_aniso_label
_atom_site_aniso_U_11
_atom_site_aniso_U_22
_atom_site_aniso_U_33
_atom_site_aniso_U_23
_atom_site_aniso_U_13
_atom_site_aniso_U_12
Br1 0.0452(3) 0.0944(5) 0.0673(4) 0.0368(3) 0.0111(2) 0.0132(2)
C1 0.0444(18) 0.057(2) 0.051(2) 0.0259(18) 0.0149(17) 0.0105(17)
O1 0.0568(16) 0.073(2) 0.0445(15) 0.0214(14) 0.0144(13) 0.0207(14)
C8 0.0457(18) 0.0412(19) 0.0423(18) 0.0134(15) 0.0156(15) 0.0162(15)
O2 0.0695(19) 0.089(2) 0.0568(17) 0.0385(17) 0.0303(16) 0.0276(17)
C7 0.0502(19) 0.049(2) 0.0425(18) 0.0176(16) 0.0180(16) 0.0222(17)
C9 0.0406(17) 0.046(2) 0.0418(18) 0.0155(16) 0.0120(15) 0.0127(15)
C3 0.057(2) 0.053(2) 0.048(2) 0.0198(18) 0.0263(18) 0.0251(19)
C18 0.050(2) 0.076(3) 0.071(3) 0.034(2) 0.015(2) 0.027(2)
C4 0.0469(18) 0.043(2) 0.0469(19) 0.0185(16) 0.0169(16) 0.0143(16)
C2 0.049(2) 0.057(2) 0.065(2) 0.027(2) 0.0259(19) 0.0226(18)
C15 0.062(2) 0.057(2) 0.047(2) 0.0214(19) 0.0199(19) 0.026(2)
C6 0.053(2) 0.078(3) 0.044(2) 0.013(2) 0.0198(19) 0.015(2)
C5 0.047(2) 0.068(3) 0.050(2) 0.018(2) 0.0201(18) 0.0171(19)
C14 0.058(2) 0.053(2) 0.056(2) 0.0210(19) 0.020(2) 0.0180(19)
C12 0.054(2) 0.096(4) 0.052(3) 0.030(3) 0.015(2) 0.007(2)
C10 0.057(2) 0.063(3) 0.058(2) 0.017(2) 0.025(2) 0.022(2)
C16 0.050(2) 0.052(2) 0.046(2) 0.0179(17) 0.0139(17) 0.0182(17)
C13 0.065(3) 0.069(3) 0.059(3) 0.037(2) 0.011(2) 0.013(2)
C11 0.059(3) 0.091(4) 0.051(2) 0.017(2) 0.028(2) 0.022(2)
C17 0.071(3) 0.053(3) 0.059(3) 0.011(2) 0.007(2) 0.013(2)

loop_
_atom_type_symbol
_atom_type_description
_atom_type_scat_dispersion_real
_atom_type_scat_dispersion_imag
_atom_type_scat_source
C C 0.0033 0.0016 'International Tables Vol C Tables 4.2.6.8 and 6.1.1.4'
H H 0.0000 0.0000 'International Tables Vol C Tables 4.2.6.8 and 6.1.1.4'
O O 0.0106 0.0060 'International Tables Vol C Tables 4.2.6.8 and 6.1.1.4'
Br Br -0.2901 2.4595 'International Tables Vol C Tables 4.2.6.8 and 6.1.1.4'

loop_
_geom_angle_atom_site_label_1
_geom_angle_atom_site_label_2
_geom_angle_atom_site_label_3
_geom_angle
C6 C1 C2 119.9(4)
C6 C1 Br1 120.1(3)
C2 C1 Br1 120.0(3)
C15 O1 C16 109.9(3)
C7 C8 C9 128.9(3)
C7 C8 C16 110.0(3)
C9 C8 C16 121.1(3)
C8 C7 C4 130.7(3)
C8 C7 C15 107.9(4)
C4 C7 C15 121.4(3)
C14 C9 C10 118.8(4)
C14 C9 C8 120.6(3)
C10 C9 C8 120.6(4)
C2 C3 C4 121.5(4)
C3 C4 C5 118.0(4)
C3 C4 C7 120.9(3)
C5 C4 C7 121.1(3)
C3 C2 C1 119.5(4)
O2 C15 O1 121.9(4)
O2 C15 C7 129.2(4)
O1 C15 C7 108.9(3)
C5 C6 C1 120.7(4)
C6 C5 C4 120.4(4)
C9 C14 C13 121.0(4)
C13 C12 C11 119.4(4)
C11 C10 C9 120.1(5)
O1 C16 C8 103.3(3)
O1 C16 C17 107.6(3)
C8 C16 C17 113.8(4)
O1 C16 C18 106.6(3)
C8 C16 C18 113.1(3)
C17 C16 C18 111.7(4)
C12 C13 C14 120.2(5)
C10 C11 C12 120.5(4)

loop_
_geom_bond_atom_site_label_1
_geom_bond_atom_site_label_2
_geom_bond_distance
Br1 C1 1.884(4)
C1 C6 1.379(6)
C1 C2 1.377(6)
O1 C15 1.350(5)
O1 C16 1.461(5)
C8 C7 1.336(5)
C8 C9 1.477(5)
C8 C16 1.501(5)
O2 C15 1.207(5)
C7 C4 1.472(5)
C7 C15 1.475(5)
C9 C14 1.374(6)
C9 C10 1.387(5)
C3 C2 1.375(6)
C3 C4 1.390(5)
C18 C16 1.538(6)
C4 C5 1.397(5)
C6 C5 1.371(6)
C14 C13 1.382(6)
C12 C13 1.366(7)
C12 C11 1.386(8)
C10 C11 1.377(6)
C16 C17 1.510(6)
